data_1555651
loop_
_publ_author_name
'Chang, Jian'
'Liu, Bangyu'
'Yang, Yang'
'Wang, Mang'

_publ_section_title
;
 Pd-Catalyzed C-S Activation/Isocyanide Insertion/Hydrogenation Enables a
 Selective Aerobic Oxidation/Cyclization.
;
_journal_issue 16
_journal_name_full 'Organic letters'
_journal_page_first 3984
_journal_page_last 3987
_journal_paper_doi 10.1021/acs.orglett.6b01780
_journal_volume 18
_journal_year 2016
_chemical_formula_moiety 'C17 H20 F N O4 S'
_chemical_formula_sum 'C17 H20 F N O4 S'
_chemical_formula_weight 353.40
_space_group_IT_number 2
_space_group_name_Hall '-P 1'
_space_group_name_H-M_alt 'P -1'
_symmetry_cell_setting triclinic
_symmetry_space_group_name_H-M 'P -1'
_atom_sites_solution_hydrogens geom
_atom_sites_solution_primary direct
_atom_sites_solution_secondary difmap
_audit_creation_method SHELXL-97
_cell_angle_alpha 75.804(10)
_cell_angle_beta 70.345(11)
_cell_angle_gamma 81.631(9)
_cell_formula_units_Z 2
_cell_length_a 8.5007(9)
_cell_length_b 10.2500(12)
_cell_length_c 11.2985(15)
_cell_measurement_reflns_used 1893
_cell_measurement_temperature 293(2)
_cell_measurement_theta_max 29.0379
_cell_measurement_theta_min 2.9960
_cell_volume 896.6(2)
_computing_structure_refinement 'SHELXL-97 (Sheldrick, 1997)'
_computing_structure_solution 'SHELXS-97 (Sheldrick, 1990)'
_diffrn_ambient_temperature 293(2)
_diffrn_measured_fraction_theta_full 0.993
_diffrn_measured_fraction_theta_max 0.993
_diffrn_measurement_device_type 'CCD area detector'
_diffrn_measurement_method 'omega scans'
_diffrn_radiation_monochromator graphite
_diffrn_radiation_source 'fine-focus sealed tube'
_diffrn_radiation_type MoK\a
_diffrn_radiation_wavelength 0.71073
_diffrn_reflns_av_R_equivalents 0.0203
_diffrn_reflns_av_sigmaI/netI 0.0369
_diffrn_reflns_limit_h_max 8
_diffrn_reflns_limit_h_min -10
_diffrn_reflns_limit_k_max 12
_diffrn_reflns_limit_k_min -10
_diffrn_reflns_limit_l_max 13
_diffrn_reflns_limit_l_min -12
_diffrn_reflns_number 5666
_diffrn_reflns_theta_full 25.99
_diffrn_reflns_theta_max 25.99
_diffrn_reflns_theta_min 3.00
_exptl_absorpt_coefficient_mu 0.210
_exptl_absorpt_correction_T_max 1.00000
_exptl_absorpt_correction_T_min 0.94220
_exptl_absorpt_correction_type multi-scan
_exptl_absorpt_process_details
;
CrysAlisPro, Agilent Technologies,
Version 1.171.35.21 (release 20-01-2012 CrysAlis171 .NET)
(compiled Jan 23 2012,18:06:46)
Empirical absorption correction using spherical harmonics,
implemented in SCALE3 ABSPACK scaling algorithm.
;
_exptl_crystal_colour colorless
_exptl_crystal_density_diffrn 1.309
_exptl_crystal_density_method 'not measured'
_exptl_crystal_description block
_exptl_crystal_F_000 372
_exptl_crystal_size_max 0.4
_exptl_crystal_size_mid 0.39
_exptl_crystal_size_min 0.38
_refine_diff_density_max 0.392
_refine_diff_density_min -0.327
_refine_diff_density_rms 0.044
_refine_ls_extinction_method none
_refine_ls_goodness_of_fit_ref 1.024
_refine_ls_hydrogen_treatment constr
_refine_ls_matrix_type full
_refine_ls_number_parameters 258
_refine_ls_number_reflns 3499
_refine_ls_number_restraints 216
_refine_ls_restrained_S_all 1.089
_refine_ls_R_factor_all 0.0749
_refine_ls_R_factor_gt 0.0532
_refine_ls_shift/su_max 0.007
_refine_ls_shift/su_mean 0.001
_refine_ls_structure_factor_coef Fsqd
_refine_ls_weighting_details 'calc w=1/[\s^2^(Fo^2^)+(0.0681P)^2^+0.3174P] where P=(Fo^2^+2Fc^2^)/3'
_refine_ls_weighting_scheme calc
_refine_ls_wR_factor_gt 0.1305
_refine_ls_wR_factor_ref 0.1505
_reflns_number_gt 2563
_reflns_number_total 3499
_reflns_threshold_expression >2sigma(I)
_cod_data_source_file ol6b01780_si_002.cif
_cod_data_source_block y
_cod_original_cell_volume 896.65(18)
_cod_original_sg_symbol_H-M P-1
_cod_database_code 1555651

loop_
_symmetry_equiv_pos_as_xyz
'x, y, z'
'-x, -y, -z'

loop_
_atom_site_label
_atom_site_type_symbol
_atom_site_fract_x
_atom_site_fract_y
_atom_site_fract_z
_atom_site_U_iso_or_equiv
_atom_site_adp_type
_atom_site_occupancy
_atom_site_symmetry_multiplicity
_atom_site_calc_flag
_atom_site_refinement_flags
_atom_site_disorder_assembly
_atom_site_disorder_group
S1 S 0.19426(8) 0.52157(7) 0.26875(7) 0.0575(3) Uani 1 1 d . . .
C1 C 0.5205(3) 0.5942(2) 0.1935(2) 0.0426(5) Uani 1 1 d . . .
C2 C 0.4110(3) 0.5071(2) 0.2046(2) 0.0408(5) Uani 1 1 d . . .
C3 C 0.5035(3) 0.3951(2) 0.1413(2) 0.0433(6) Uani 1 1 d . A .
C4 C 0.7953(3) 0.3187(3) 0.0527(2) 0.0536(7) Uani 1 1 d . A .
H4A H 0.8980 0.3633 0.0048 0.064 Uiso 1 1 calc R . .
H4B H 0.7624 0.2825 -0.0065 0.064 Uiso 1 1 calc R . .
C5 C 0.6971(3) 0.5414(3) 0.1290(2) 0.0464(6) Uani 1 1 d . A .
C6 C 0.8024(4) 0.5191(3) 0.2177(3) 0.0641(8) Uani 1 1 d . . .
H6A H 0.9113 0.4801 0.1775 0.096 Uiso 1 1 calc R . .
H6B H 0.7493 0.4592 0.2969 0.096 Uiso 1 1 calc R . .
H6C H 0.8135 0.6039 0.2349 0.096 Uiso 1 1 calc R . .
C7 C 0.4876(3) 0.7189(2) 0.2427(2) 0.0491(6) Uani 1 1 d . . .
C8 C 0.4104(5) 0.7152(3) 0.3714(3) 0.0722(9) Uani 1 1 d . . .
H8 H 0.3773 0.6333 0.4264 0.087 Uiso 1 1 calc R . .
C9 C 0.3806(6) 0.8293(4) 0.4210(3) 0.0924(12) Uani 1 1 d . . .
H9 H 0.3291 0.8258 0.5084 0.111 Uiso 1 1 calc R . .
C10 C 0.4291(6) 0.9475(3) 0.3379(4) 0.0888(12) Uani 1 1 d . . .
C11 C 0.5015(6) 0.9571(3) 0.2108(4) 0.0919(12) Uani 1 1 d . . .
H11 H 0.5301 1.0402 0.1565 0.110 Uiso 1 1 calc R . .
C12 C 0.5325(5) 0.8423(3) 0.1628(3) 0.0715(9) Uani 1 1 d . . .
H12 H 0.5845 0.8474 0.0752 0.086 Uiso 1 1 calc R . .
C13 C 0.1503(4) 0.3593(3) 0.3741(3) 0.0775(9) Uani 1 1 d . . .
H13A H 0.0299 0.3536 0.4088 0.093 Uiso 1 1 calc R . .
H13B H 0.1954 0.2899 0.3243 0.093 Uiso 1 1 calc R . .
C14 C 0.2188(6) 0.3318(4) 0.4802(4) 0.1098(15) Uani 1 1 d . . .
H14A H 0.3389 0.3272 0.4472 0.165 Uiso 1 1 calc R . .
H14B H 0.1827 0.2474 0.5362 0.165 Uiso 1 1 calc R . .
H14C H 0.1801 0.4027 0.5273 0.165 Uiso 1 1 calc R . .
C15 C 0.8275(5) 0.2058(3) 0.1549(3) 0.0841(11) Uani 1 1 d . . .
O3A O 0.8206(11) 0.2162(10) 0.2608(9) 0.100(2) Uani 0.50 1 d PU A 1
O4A O 0.8860(8) 0.0917(6) 0.1075(6) 0.0740(16) Uani 0.50 1 d PU A 1
C16A C 0.9224(13) -0.0229(9) 0.1971(10) 0.104(2) Uani 0.50 1 d PU A 1
H16A H 0.8867 -0.1016 0.1825 0.124 Uiso 0.50 1 calc PR A 1
H16B H 0.8554 -0.0118 0.2829 0.124 Uiso 0.50 1 calc PR A 1
C17A C 1.0953(15) -0.0497(12) 0.1938(12) 0.129(3) Uani 0.50 1 d PU A 1
H17A H 1.1670 -0.0202 0.1076 0.193 Uiso 0.50 1 calc PR A 1
H17B H 1.1177 -0.1448 0.2219 0.193 Uiso 0.50 1 calc PR A 1
H17C H 1.1161 -0.0020 0.2497 0.193 Uiso 0.50 1 calc PR A 1
O3B O 0.7426(8) 0.1943(8) 0.2695(7) 0.0789(18) Uani 0.50 1 d PU A 2
O4B O 0.9591(9) 0.1272(7) 0.0998(8) 0.0934(19) Uani 0.50 1 d PU A 2
C16B C 1.0622(16) 0.0286(10) 0.1759(12) 0.123(3) Uani 0.50 1 d PU A 2
H16C H 1.1753 0.0102 0.1220 0.147 Uiso 0.50 1 calc PR A 2
H16D H 1.0658 0.0609 0.2487 0.147 Uiso 0.50 1 calc PR A 2
C17B C 0.972(2) -0.0782(13) 0.2128(14) 0.145(4) Uani 0.50 1 d PU A 2
H17D H 0.8567 -0.0519 0.2516 0.217 Uiso 0.50 1 calc PR A 2
H17E H 1.0116 -0.1456 0.2740 0.217 Uiso 0.50 1 calc PR A 2
H17F H 0.9834 -0.1144 0.1394 0.217 Uiso 0.50 1 calc PR A 2
F1 F 0.3970(4) 1.0597(2) 0.3874(3) 0.1400(11) Uani 1 1 d . . .
N1 N 0.6667(3) 0.4157(2) 0.1041(2) 0.0471(5) Uani 1 1 d . . .
O1 O 0.7842(2) 0.62643(19) 0.01443(17) 0.0549(5) Uani 1 1 d . . .
H1 H 0.7258 0.6489 -0.0331 0.082 Uiso 1 1 calc R A .
O2 O 0.4455(2) 0.30161(16) 0.12353(17) 0.0532(5) Uani 1 1 d . . .

loop_
_atom_site_aniso_label
_atom_site_aniso_U_11
_atom_site_aniso_U_22
_atom_site_aniso_U_33
_atom_site_aniso_U_23
_atom_site_aniso_U_13
_atom_site_aniso_U_12
S1 0.0352(4) 0.0696(5) 0.0612(5) -0.0051(3) -0.0134(3) -0.0028(3)
C1 0.0411(14) 0.0483(13) 0.0389(13) -0.0075(10) -0.0149(11) -0.0016(10)
C2 0.0351(13) 0.0466(12) 0.0399(12) -0.0053(9) -0.0141(10) -0.0011(10)
C3 0.0458(15) 0.0441(13) 0.0391(13) -0.0009(9) -0.0176(11) -0.0042(11)
C4 0.0491(16) 0.0572(15) 0.0475(15) -0.0100(11) -0.0129(12) 0.0113(12)
C5 0.0371(14) 0.0576(14) 0.0463(14) -0.0118(11) -0.0134(11) -0.0059(11)
C6 0.0485(17) 0.089(2) 0.0631(18) -0.0184(15) -0.0274(14) -0.0024(15)
C7 0.0481(15) 0.0522(14) 0.0513(15) -0.0149(11) -0.0188(12) -0.0019(11)
C8 0.099(3) 0.0591(17) 0.0566(18) -0.0166(14) -0.0216(17) 0.0018(16)
C9 0.136(4) 0.081(2) 0.064(2) -0.0352(18) -0.032(2) 0.018(2)
C10 0.125(3) 0.0571(19) 0.100(3) -0.0377(19) -0.049(3) 0.0118(19)
C11 0.129(4) 0.0557(19) 0.090(3) -0.0175(17) -0.028(2) -0.0144(19)
C12 0.089(2) 0.0553(17) 0.0653(19) -0.0149(14) -0.0137(17) -0.0114(15)
C13 0.066(2) 0.077(2) 0.070(2) -0.0014(16) -0.0001(17) -0.0193(16)
C14 0.145(4) 0.096(3) 0.070(2) 0.0012(19) -0.030(3) 0.010(3)
C15 0.106(3) 0.077(2) 0.058(2) -0.0096(16) -0.030(2) 0.029(2)
O3A 0.121(5) 0.097(4) 0.078(4) -0.005(3) -0.044(4) 0.013(4)
O4A 0.074(3) 0.058(3) 0.078(3) -0.005(2) -0.023(3) 0.016(2)
C16A 0.094(4) 0.068(4) 0.113(4) 0.018(3) -0.029(4) 0.035(3)
C17A 0.102(5) 0.110(5) 0.146(5) 0.022(5) -0.052(5) 0.031(5)
O3B 0.089(4) 0.088(3) 0.049(3) -0.001(2) -0.022(3) 0.006(3)
O4B 0.091(4) 0.069(3) 0.114(3) -0.009(3) -0.046(3) 0.030(3)
C16B 0.112(5) 0.095(4) 0.140(4) -0.002(4) -0.040(4) 0.017(4)
C17B 0.130(6) 0.128(6) 0.142(6) 0.008(5) -0.027(5) 0.001(5)
F1 0.230(3) 0.0745(14) 0.137(2) -0.0613(14) -0.070(2) 0.0204(16)
N1 0.0384(12) 0.0516(12) 0.0503(12) -0.0151(9) -0.0115(9) 0.0019(9)
O1 0.0421(11) 0.0710(12) 0.0504(11) -0.0092(9) -0.0111(8) -0.0149(9)
O2 0.0596(12) 0.0462(10) 0.0586(11) -0.0097(8) -0.0231(9) -0.0095(8)

loop_
_atom_type_symbol
_atom_type_description
_atom_type_scat_dispersion_real
_atom_type_scat_dispersion_imag
_atom_type_scat_source
C C 0.0033 0.0016 'International Tables Vol C Tables 4.2.6.8 and 6.1.1.4'
H H 0.0000 0.0000 'International Tables Vol C Tables 4.2.6.8 and 6.1.1.4'
O O 0.0106 0.0060 'International Tables Vol C Tables 4.2.6.8 and 6.1.1.4'
S S 0.1246 0.1234 'International Tables Vol C Tables 4.2.6.8 and 6.1.1.4'
F F 0.0171 0.0103 'International Tables Vol C Tables 4.2.6.8 and 6.1.1.4'
N N 0.0061 0.0033 'International Tables Vol C Tables 4.2.6.8 and 6.1.1.4'

loop_
_geom_angle_atom_site_label_1
_geom_angle_atom_site_label_2
_geom_angle_atom_site_label_3
_geom_angle
C2 S1 C13 102.22(14)
C2 C1 C7 128.3(2)
C2 C1 C5 110.0(2)
C7 C1 C5 121.6(2)
C1 C2 C3 108.6(2)
C1 C2 S1 128.10(19)
C3 C2 S1 123.07(17)
O2 C3 N1 125.2(2)
O2 C3 C2 127.9(2)
N1 C3 C2 106.9(2)
N1 C4 C15 112.3(2)
N1 C4 H4A 109.2
C15 C4 H4A 109.2
N1 C4 H4B 109.2
C15 C4 H4B 109.1
H4A C4 H4B 107.9
O1 C5 N1 110.90(19)
O1 C5 C6 106.3(2)
N1 C5 C6 112.7(2)
O1 C5 C1 114.9(2)
N1 C5 C1 101.54(19)
C6 C5 C1 110.7(2)
C5 C6 H6A 109.5
C5 C6 H6B 109.5
H6A C6 H6B 109.5
C5 C6 H6C 109.5
H6A C6 H6C 109.5
H6B C6 H6C 109.5
C8 C7 C12 117.9(3)
C8 C7 C1 120.1(2)
C12 C7 C1 121.9(2)
C7 C8 C9 121.7(3)
C7 C8 H8 119.1
C9 C8 H8 119.1
C10 C9 C8 117.7(3)
C10 C9 H9 121.2
C8 C9 H9 121.2
C11 C10 F1 119.8(3)
C11 C10 C9 123.0(3)
F1 C10 C9 117.2(4)
C10 C11 C12 118.8(3)
C10 C11 H11 120.6
C12 C11 H11 120.6
C11 C12 C7 120.9(3)
C11 C12 H12 119.5
C7 C12 H12 119.5
C14 C13 S1 114.0(3)
C14 C13 H13A 108.8
S1 C13 H13A 108.8
C14 C13 H13B 108.8
S1 C13 H13B 108.8
H13A C13 H13B 107.6
C13 C14 H14A 109.5
C13 C14 H14B 109.5
H14A C14 H14B 109.5
C13 C14 H14C 109.5
H14A C14 H14C 109.5
H14B C14 H14C 109.5
O3A C15 O3B 33.2(5)
O3A C15 O4B 114.1(6)
O3B C15 O4B 129.3(5)
O3A C15 O4A 124.1(6)
O3B C15 O4A 118.7(5)
O4B C15 O4A 31.5(3)
O3A C15 C4 125.1(5)
O3B C15 C4 122.5(5)
O4B C15 C4 108.2(4)
O4A C15 C4 110.3(4)
C15 O4A C16A 115.2(7)
O4A C16A C17A 116.5(10)
O4A C16A H16A 108.2
C17A C16A H16A 108.2
O4A C16A H16B 108.2
C17A C16A H16B 108.2
H16A C16A H16B 107.3
C15 O4B C16B 122.8(8)
C17B C16B O4B 99.5(12)
C17B C16B H16C 111.9
O4B C16B H16C 111.9
C17B C16B H16D 111.9
O4B C16B H16D 111.9
H16C C16B H16D 109.6
C16B C17B H17D 109.5
C16B C17B H17E 109.5
H17D C17B H17E 109.5
C16B C17B H17F 109.5
H17D C17B H17F 109.5
H17E C17B H17F 109.5
C3 N1 C4 122.4(2)
C3 N1 C5 112.8(2)
C4 N1 C5 124.7(2)
C5 O1 H1 109.5

loop_
_geom_bond_atom_site_label_1
_geom_bond_atom_site_label_2
_geom_bond_distance
S1 C2 1.737(2)
S1 C13 1.799(3)
C1 C2 1.337(3)
C1 C7 1.470(3)
C1 C5 1.516(3)
C2 C3 1.486(3)
C3 O2 1.225(3)
C3 N1 1.340(3)
C4 N1 1.436(3)
C4 C15 1.487(4)
C4 H4A 0.9700
C4 H4B 0.9700
C5 O1 1.405(3)
C5 N1 1.459(3)
C5 C6 1.513(4)
C6 H6A 0.9600
C6 H6B 0.9600
C6 H6C 0.9600
C7 C8 1.373(4)
C7 C12 1.381(4)
C8 C9 1.373(4)
C8 H8 0.9300
C9 C10 1.358(5)
C9 H9 0.9300
C10 C11 1.343(5)
C10 F1 1.353(4)
C11 C12 1.369(4)
C11 H11 0.9300
C12 H12 0.9300
C13 C14 1.454(5)
C13 H13A 0.9700
C13 H13B 0.9700
C14 H14A 0.9600
C14 H14B 0.9600
C14 H14C 0.9600
C15 O3A 1.209(10)
C15 O3B 1.238(8)
C15 O4B 1.344(8)
C15 O4A 1.363(7)
O4A C16A 1.421(10)
C16A C17A 1.445(16)
C16A H16A 0.9700
C16A H16B 0.9700
C17A H17A 0.9600
C17A H17B 0.9600
C17A H17C 0.9600
O4B C16B 1.533(13)
C16B C17B 1.327(18)
C16B H16C 0.9700
C16B H16D 0.9700
C17B H17D 0.9600
C17B H17E 0.9600
C17B H17F 0.9600
O1 H1 0.8200
